data_7713412
loop_
_publ_author_name
'Kumar, Pawan'
'Kalita, Pankaj'
'Palacios, Maria A.'
'Kumar, Vierandra'
'Acharya, Joydev'
'Colacio, Enrique'
'Chandrasekhar, Vadapalli'

_publ_section_title
;
 Synthesis, Structures and Magnetic studies of Hexanuclear Lanthanide
 Complexes: SMM behavior in DyIII analogue and MCE properties in the GdIII
 analogue
;
_journal_name_full 'Dalton Transactions'
_journal_paper_doi 10.1039/D3DT01489D
_journal_year 2023
_chemical_formula_moiety 'C94 H100 Dy6 F12 N16 O26, 2(N O3), 2(C H4 O)'
_chemical_formula_sum 'C96 H108 Dy6 F12 N18 O34'
_chemical_formula_weight 3261.00
_space_group_crystal_system monoclinic
_space_group_IT_number 14
_space_group_name_Hall '-P 2ybc'
_space_group_name_H-M_alt 'P 1 21/c 1'
_atom_sites_solution_hydrogens mixed
_atom_sites_solution_primary iterative
_audit_creation_date 2023-06-18
_audit_creation_method
;
Olex2 1.2
(compiled 2018.05.29 svn.r3508 for OlexSys, GUI svn.r5506)
;
_audit_update_record
;
2023-06-19 deposited with the CCDC.	2023-07-05 downloaded from the CCDC.
;
_cell_angle_alpha 90
_cell_angle_beta 98.266(3)
_cell_angle_gamma 90
_cell_formula_units_Z 2
_cell_length_a 14.9080(4)
_cell_length_b 20.2610(6)
_cell_length_c 19.5143(6)
_cell_measurement_reflns_used 21082
_cell_measurement_temperature 119.98(10)
_cell_measurement_theta_max 29.0520
_cell_measurement_theta_min 2.8740
_cell_volume 5833.1(3)
_computing_cell_refinement 'CrysAlisPro 1.171.39.29d (Rigaku OD, 2017)'
_computing_data_collection 'CrysAlisPro 1.171.39.29d (Rigaku OD, 2017)'
_computing_data_reduction 'CrysAlisPro 1.171.39.29d (Rigaku OD, 2017)'
_computing_molecular_graphics 'Olex2 (Dolomanov et al., 2009)'
_computing_publication_material 'Olex2 (Dolomanov et al., 2009)'
_computing_structure_refinement 'ShelXL (Sheldrick, 2015)'
_computing_structure_solution 'olex2.solve (Bourhis et al., 2015)'
_diffrn_ambient_environment N~2~
_diffrn_ambient_temperature 119.98(10)
_diffrn_detector 'CCD plate'
_diffrn_measured_fraction_theta_full 0.998
_diffrn_measured_fraction_theta_max 0.879
_diffrn_measurement_details
;
List of Runs (angles in degrees, time in seconds):

  # Type    Start    End  Width  t~exp~   \w     \q     \k     \f   Frames
#--------------------------------------------------------------------------
  1  \w     57.00  96.00   0.50   15.00    --    7.10  77.00  90.00   78
  2  \w     50.00  94.00   0.50   15.00    --    7.10  77.00-180.00   88
  3  \w    -17.00  44.00   0.50   15.00    --    7.10 -38.00  90.00  122
  4  \w    -82.00 -33.00   0.50   15.00    --    7.10 -38.00  90.00   98
  5  \w    -13.00  33.00   0.50   15.00    --   -7.50 -82.00  30.00   92
  6  \w    -40.00 -15.00   0.50   15.00    --   -7.50 -77.00-150.00   50
  7  \w    -59.00  -9.00   0.50   15.00    --   -7.50 -82.00 -60.00  100
  8  \w     -2.00  31.00   0.50   15.00    --   -7.50 -77.00-150.00   66
;
_diffrn_measurement_device 'four-circle diffractometer'
_diffrn_measurement_device_type 'XtaLAB AFC12 (RINC): Kappa single'
_diffrn_measurement_method '\w scans'
_diffrn_orient_matrix_type 'CrysAlisPro convention (1999,Acta A55,543-557)'
_diffrn_orient_matrix_UB_11 -0.0189663000
_diffrn_orient_matrix_UB_12 0.0313047000
_diffrn_orient_matrix_UB_13 -0.0098002000
_diffrn_orient_matrix_UB_21 -0.0363271000
_diffrn_orient_matrix_UB_22 -0.0064654000
_diffrn_orient_matrix_UB_23 0.0188498000
_diffrn_orient_matrix_UB_31 0.0251335000
_diffrn_orient_matrix_UB_32 0.0142552000
_diffrn_orient_matrix_UB_33 0.0299782000
_diffrn_radiation_monochromator graphite
_diffrn_radiation_probe x-ray
_diffrn_radiation_type MoK\a
_diffrn_radiation_wavelength 0.71073
_diffrn_reflns_av_R_equivalents 0.0545
_diffrn_reflns_av_unetI/netI 0.0511
_diffrn_reflns_Laue_measured_fraction_full 0.998
_diffrn_reflns_Laue_measured_fraction_max 0.879
_diffrn_reflns_limit_h_max 18
_diffrn_reflns_limit_h_min -20
_diffrn_reflns_limit_k_max 26
_diffrn_reflns_limit_k_min -27
_diffrn_reflns_limit_l_max 26
_diffrn_reflns_limit_l_min -25
_diffrn_reflns_number 56046
_diffrn_reflns_point_group_measured_fraction_full 0.998
_diffrn_reflns_point_group_measured_fraction_max 0.879
_diffrn_reflns_theta_full 25.242
_diffrn_reflns_theta_max 29.008
_diffrn_reflns_theta_min 2.682
_diffrn_source 'fine-focus sealed X-ray tube'
_diffrn_source_type 'Enhance (Mo) X-ray Source'
_exptl_absorpt_coefficient_mu 3.897
_exptl_absorpt_correction_T_max 1.00000
_exptl_absorpt_correction_T_min 0.43690
_exptl_absorpt_correction_type multi-scan
_exptl_absorpt_process_details
;
CrysAlisPro 1.171.39.29d (Rigaku Oxford Diffraction, 2017)
Empirical absorption correction using spherical harmonics,
 implemented in SCALE3 ABSPACK scaling algorithm.
;
_exptl_crystal_colour yellow
_exptl_crystal_colour_primary yellow
_exptl_crystal_density_diffrn 1.857
_exptl_crystal_description block
_exptl_crystal_F_000 3172
_exptl_crystal_size_max 0.14
_exptl_crystal_size_mid 0.11
_exptl_crystal_size_min 0.09
_refine_diff_density_max 2.307
_refine_diff_density_min -1.576
_refine_diff_density_rms 0.172
_refine_ls_extinction_method none
_refine_ls_goodness_of_fit_ref 1.025
_refine_ls_hydrogen_treatment mixed
_refine_ls_matrix_type full
_refine_ls_number_parameters 815
_refine_ls_number_reflns 13654
_refine_ls_number_restraints 142
_refine_ls_restrained_S_all 1.031
_refine_ls_R_factor_all 0.0621
_refine_ls_R_factor_gt 0.0454
_refine_ls_shift/su_max 0.001
_refine_ls_shift/su_mean 0.000
_refine_ls_structure_factor_coef Fsqd
_refine_ls_weighting_details 'w=1/[\s^2^(Fo^2^)+(0.0537P)^2^+30.8981P] where P=(Fo^2^+2Fc^2^)/3'
_refine_ls_weighting_scheme calc
_refine_ls_wR_factor_gt 0.1124
_refine_ls_wR_factor_ref 0.1219
_reflns_Friedel_coverage 0.000
_reflns_number_gt 10801
_reflns_number_total 13654
_reflns_threshold_expression 'I > 2\s(I)'
_cod_data_source_file d3dt01489d2.cif
_cod_data_source_block aj1851
_cod_database_code 7713412
_shelx_shelxl_version_number 2018/3
_chemical_oxdiff_formula DyCHNOF
_shelx_space_group_comment
;
The symmetry employed for this shelxl refinement is uniquely defined
by the following loop, which should always be used as a source of
symmetry information in preference to the above space-group names.
They are only intended as comments.
;
_shelx_estimated_absorpt_t_max 0.721
_shelx_estimated_absorpt_t_min 0.611
_reflns_odcompleteness_completeness 99.66
_reflns_odcompleteness_iscentric 1
_reflns_odcompleteness_theta 26.32
_olex2_refinement_description
;
1. Fixed Uiso
 At 1.2 times of:
  All C(H) groups, All C(H,H) groups
 At 1.5 times of:
  All C(H,H,H) groups, All O(H) groups, All O(H,H) groups
2. Restrained distances
 C1A-F10 \\sim C1A-F11 \\sim C1A-F12
 with sigma of 0.02
 O13-C43 \\sim O13-C43A
 with sigma of 0.02
 C1D-F1 \\sim C1D-F2 \\sim C1D-F6
 with sigma of 0.02
 C1C-F7 \\sim C1C-F8 \\sim C1C-F9
 with sigma of 0.02
 F1-F2 \\sim F2-F6 \\sim F6-F1
 with sigma of 0.03
 C1B-F3 \\sim C1B-F4 \\sim C1B-F5
 with sigma of 0.02
 F7-F8 \\sim F8-F9 \\sim F9-F7
 with sigma of 0.03
 F10-F11 \\sim F11-F12 \\sim F12-F10
 with sigma of 0.03
 F3-F4 \\sim F4-F5 \\sim F5-F3
 with sigma of 0.03
3. Uiso/Uaniso restraints and constraints
O13 \\sim C43: within 2A with sigma of 0.04 and sigma for terminal atoms of 0.08
F7 \\sim F8 \\sim F9 \\sim C1C: within 1.7A with sigma of 0.02 and sigma for
terminal atoms of 0.004
F1 \\sim F2 \\sim F6 \\sim C1D: within 1.7A with sigma of 0.02 and sigma for
terminal atoms of 0.004
F3 \\sim F4 \\sim F5 \\sim C1B: within 1.7A with sigma of 0.02 and sigma for
terminal atoms of 0.004
Uanis(C43A) = Uanis(C43)
4. Rigid body (RIGU) restrains
 O13, C43
 with sigma for 1-2 distances of 0.004 and sigma for 1-3 distances of 0.004
 F7, F8, F9, C1C
 with sigma for 1-2 distances of 0.004 and sigma for 1-3 distances of 0.004
 F1, F2, F6, C1D
 with sigma for 1-2 distances of 0.004 and sigma for 1-3 distances of 0.004
 F3, F4, F5, C1B
 with sigma for 1-2 distances of 0.004 and sigma for 1-3 distances of 0.004
5. Others
 Sof(F7)=Sof(F8)=Sof(F9)=Sof(H13a)=Sof(H1Aa)=Sof(H1Ab)=Sof(H1Ac)=Sof(C43A)=
 Sof(H43d)=Sof(H43e)=Sof(H43f)=1-FVAR(1)
 Sof(F10)=Sof(F11)=Sof(F12)=Sof(H13)=Sof(H1Ca)=Sof(H1Cb)=Sof(H1Cc)=Sof(C43)=
 Sof(H43a)=Sof(H43b)=Sof(H43c)=FVAR(1)
 Sof(F1)=Sof(F2)=Sof(F6)=Sof(H1Da)=Sof(H1Db)=Sof(H1Dc)=1-FVAR(2)
 Sof(F3)=Sof(F4)=Sof(F5)=Sof(H1Ba)=Sof(H1Bb)=Sof(H1Bc)=FVAR(2)
6.a Riding coordinates:
 O13(H13a), O13(H13), C1A(H1Aa,H1Ab,H1Ac), C1B(H1Ba,H1Bb,H1Bc), C1C(H1Ca,H1Cb,
 H1Cc), C1D(H1Da,H1Db,H1Dc)
6.b Secondary CH2 refined with riding coordinates:
 C14(H14a,H14b), C15(H15a,H15b), C16(H16a,H16b), C17(H17a,H17b), C18(H18a,
 H18b), C32(H32a,H32b), C33(H33a,H33b), C34(H34a,H34b), C35(H35a,H35b),
 C36(H36a,H36b)
6.c Aromatic/amide H refined with riding coordinates:
 C2(H2), C3(H3a), C4(H4), C5(H5), C7(H7a), C10(H10), C11(H11), C12(H12),
 C20(H20), C21(H21), C22(H22), C23(H23), C25(H25), C28(H28), C29(H29), C30(H30),
  C41(H41), C38(H38)
6.d Idealised Me refined as rotating group:
 C43(H43a,H43b,H43c), C43A(H43d,H43e,H43f), C44(H44a,H44b,H44c)
6.e Idealised tetrahedral OH refined as rotating group:
 O7(H7), O17(H17)
;
_smtbx_masks_void_probe_radius 1.2
_smtbx_masks_void_truncation_radius 1.2
_olex2_submission_special_instructions 'No special instructions were received'
_oxdiff_exptl_absorpt_empirical_details
;
Empirical correction (ABSPACK) includes:
- Absorption correction using spherical harmonics
- Frame scaling
;
_oxdiff_exptl_absorpt_empirical_full_max 1.820
_oxdiff_exptl_absorpt_empirical_full_min 0.695

loop_
_space_group_symop_operation_xyz
'x, y, z'
'-x, y+1/2, -z+1/2'
'-x, -y, -z'
'x, -y-1/2, z-1/2'

loop_
_atom_site_label
_atom_site_type_symbol
_atom_site_fract_x
_atom_site_fract_y
_atom_site_fract_z
_atom_site_U_iso_or_equiv
_atom_site_adp_type
_atom_site_occupancy
_atom_site_site_symmetry_order
_atom_site_calc_flag
_atom_site_refinement_flags_posn
_atom_site_refinement_flags_adp
_atom_site_refinement_flags_occupancy
_atom_site_disorder_assembly
_atom_site_disorder_group
Dy1 Dy 0.51370(2) 0.41167(2) 0.46813(2) 0.02735(8) Uani 1 1 d . . . . .
Dy3 Dy 0.70201(2) 0.38650(2) 0.23568(2) 0.02673(8) Uani 1 1 d . . . . .
Dy2 Dy 0.77620(2) 0.25152(2) 0.36268(2) 0.02786(8) Uani 1 1 d . . . . .
F1 F 0.5381(10) 0.0957(6) 0.4007(8) 0.131(3) Uani 0.602(7) 1 d D U P A 2
F2 F 0.5977(8) 0.0060(5) 0.3874(7) 0.113(3) Uani 0.602(7) 1 d D U P A 2
F3 F 0.8895(11) 0.0512(8) 0.5327(8) 0.105(4) Uani 0.398(7) 1 d D U P A 1
F4 F 0.9783(12) 0.0831(8) 0.4684(9) 0.111(4) Uani 0.398(7) 1 d D U P A 1
F5 F 0.9018(11) -0.0008(7) 0.4465(8) 0.105(4) Uani 0.398(7) 1 d D U P A 1
F6 F 0.5672(9) 0.0677(5) 0.3051(8) 0.125(3) Uani 0.602(7) 1 d D U P A 2
F7 F 0.6079(17) 0.6023(10) 0.0584(10) 0.102(4) Uani 0.262(6) 1 d D U P B 2
F8 F 0.5936(16) 0.5088(10) 0.0197(10) 0.104(4) Uani 0.262(6) 1 d D U P B 2
F9 F 0.7028(15) 0.5588(11) 0.0171(10) 0.104(4) Uani 0.262(6) 1 d D U P B 2
F10 F 0.8299(7) 0.5993(4) 0.3288(4) 0.101(3) Uani 0.738(6) 1 d D . P B 1
F11 F 0.8746(6) 0.6352(4) 0.2399(5) 0.096(3) Uani 0.738(6) 1 d D . P B 1
F12 F 0.9360(5) 0.5496(4) 0.2899(5) 0.102(3) Uani 0.738(6) 1 d D . P B 1
O1 O 0.3991(3) 0.3366(2) 0.4494(3) 0.0422(11) Uani 1 1 d . . . . .
O2 O 0.6496(3) 0.3714(2) 0.5246(2) 0.0306(9) Uani 1 1 d . . . . .
O3 O 0.8401(3) 0.1893(3) 0.2760(3) 0.0412(11) Uani 1 1 d . . . . .
H3 H 0.825(6) 0.147(5) 0.270(5) 0.062 Uiso 1 1 d R . . . .
O4 O 0.8066(3) 0.35550(19) 0.3287(2) 0.0275(8) Uani 1 1 d . . . . .
O5 O 0.5922(3) 0.5051(2) 0.5158(2) 0.0307(9) Uani 1 1 d . . . . .
O6 O 0.4582(3) 0.4238(2) 0.3509(2) 0.0334(9) Uani 1 1 d . . . . .
O7 O 0.8306(3) 0.3675(2) 0.1752(2) 0.0385(10) Uani 1 1 d . . . . .
H7 H 0.879223 0.389045 0.179585 0.058 Uiso 1 1 calc GR . . . .
O8 O 0.6770(3) 0.28122(19) 0.2675(2) 0.0281(8) Uani 1 1 d . . . . .
O11 O 0.6610(3) 0.4615(2) 0.1434(2) 0.0394(10) Uani 1 1 d . . . . .
O12 O 0.7820(3) 0.4836(2) 0.2602(2) 0.0325(9) Uani 1 1 d . . . . .
O9 O 0.6782(3) 0.1611(2) 0.3535(2) 0.0393(10) Uani 1 1 d . . . . .
O10 O 0.8457(4) 0.1638(2) 0.4307(3) 0.0466(12) Uani 1 1 d . . . . .
O13 O 0.4818(4) 0.3830(3) 0.5821(3) 0.0481(12) Uani 1 1 d D U . . .
H13A H 0.522602 0.407078 0.606986 0.072 Uiso 0.262(6) 1 d R . P B 4
H13 H 0.423262 0.386878 0.579536 0.072 Uiso 0.738(6) 1 d R . P B 3
N1 N 0.5728(3) 0.3078(2) 0.4209(3) 0.0298(11) Uani 1 1 d . . . . .
N2 N 0.6676(3) 0.2987(2) 0.4363(2) 0.0264(10) Uani 1 1 d . . . . .
N3 N 0.8493(3) 0.3015(3) 0.4748(2) 0.0305(11) Uani 1 1 d . . . . .
N4 N 0.9511(3) 0.2671(3) 0.3725(3) 0.0366(12) Uani 1 1 d . . . . .
N5 N 0.6239(3) 0.4472(2) 0.3894(2) 0.0248(10) Uani 1 1 d . . . . .
N6 N 0.6018(3) 0.4273(2) 0.3192(2) 0.0249(10) Uani 1 1 d . . . . .
N7 N 0.5352(4) 0.3747(3) 0.1955(3) 0.0331(11) Uani 1 1 d . . . . .
N8 N 0.6627(4) 0.3157(3) 0.1244(3) 0.0342(12) Uani 1 1 d . . . . .
C1 C 0.3719(5) 0.3007(4) 0.3932(4) 0.0447(17) Uani 1 1 d . . . . .
C1A C 0.8605(6) 0.5823(4) 0.2712(4) 0.060(2) Uani 1 1 d D . . . .
H1AA H 0.834747 0.601510 0.310163 0.090 Uiso 0.262(6) 1 d R . P B 2
H1AB H 0.877577 0.617760 0.241443 0.090 Uiso 0.262(6) 1 d R . P B 2
H1AC H 0.914327 0.556300 0.288823 0.090 Uiso 0.262(6) 1 d R . P B 2
C1B C 0.9042(9) 0.0596(6) 0.4718(7) 0.106(3) Uani 1 1 d D U . . .
H1BA H 0.964016 0.081879 0.475903 0.160 Uiso 0.398(7) 1 d R . P A 2
H1BB H 0.904486 0.020639 0.443673 0.160 Uiso 0.398(7) 1 d R . P A 2
H1BC H 0.892676 0.047969 0.518823 0.160 Uiso 0.398(7) 1 d R . P A 2
C1C C 0.6424(9) 0.5453(5) 0.0576(5) 0.101(4) Uani 1 1 d D U . . .
H1CA H 0.602826 0.512214 0.032099 0.151 Uiso 0.738(6) 1 d R . P B 1
H1CB H 0.690896 0.557104 0.030829 0.151 Uiso 0.738(6) 1 d R . P B 1
H1CC H 0.606976 0.584734 0.064909 0.151 Uiso 0.738(6) 1 d R . P B 1
C1D C 0.5966(10) 0.0657(6) 0.3652(8) 0.122(3) Uani 1 1 d D U . . .
H1DA H 0.547386 0.093904 0.376584 0.184 Uiso 0.602(7) 1 d R . P A 1
H1DB H 0.601586 0.026504 0.394894 0.184 Uiso 0.602(7) 1 d R . P A 1
H1DC H 0.583706 0.052204 0.316554 0.184 Uiso 0.602(7) 1 d R . P A 1
C2 C 0.2792(5) 0.2958(4) 0.3664(5) 0.057(2) Uani 1 1 d . . . . .
H2 H 0.235959 0.317597 0.389640 0.068 Uiso 1 1 calc R . . . .
C3 C 0.2498(6) 0.2604(5) 0.3075(5) 0.067(3) Uani 1 1 d . . . . .
H3A H 0.187281 0.260806 0.288869 0.080 Uiso 1 1 calc R . . . .
C4 C 0.3098(5) 0.2241(5) 0.2751(5) 0.064(2) Uani 1 1 d . . . . .
H4 H 0.288619 0.197869 0.235682 0.076 Uiso 1 1 calc R . . . .
C5 C 0.3995(5) 0.2264(4) 0.3002(4) 0.0500(19) Uani 1 1 d . . . . .
H5 H 0.440617 0.200611 0.278519 0.060 Uiso 1 1 calc R . . . .
C6 C 0.4335(4) 0.2659(3) 0.3577(4) 0.0391(15) Uani 1 1 d . . . . .
C7 C 0.5302(4) 0.2647(3) 0.3796(3) 0.0345(14) Uani 1 1 d . . . . .
H7A H 0.564454 0.230323 0.362729 0.041 Uiso 1 1 calc R . . . .
C8 C 0.6981(4) 0.3357(3) 0.4911(3) 0.0280(12) Uani 1 1 d . . . . .
C9 C 0.7976(4) 0.3354(3) 0.5142(3) 0.0274(12) Uani 1 1 d . . . . .
C10 C 0.8334(4) 0.3692(3) 0.5729(3) 0.0333(13) Uani 1 1 d . . . . .
H10 H 0.795177 0.391063 0.600677 0.040 Uiso 1 1 calc R . . . .
C11 C 0.9269(5) 0.3706(4) 0.5905(3) 0.0419(16) Uani 1 1 d . . . . .
H11 H 0.953866 0.394015 0.630454 0.050 Uiso 1 1 calc R . . . .
C12 C 0.9798(4) 0.3382(4) 0.5502(3) 0.0406(16) Uani 1 1 d . . . . .
H12 H 1.043911 0.338879 0.561460 0.049 Uiso 1 1 calc R . . . .
C13 C 0.9385(4) 0.3038(3) 0.4920(3) 0.0368(14) Uani 1 1 d . . . . .
C14 C 0.9927(4) 0.2660(4) 0.4457(4) 0.0441(17) Uani 1 1 d . . . . .
H14A H 1.054306 0.285145 0.449682 0.053 Uiso 1 1 calc R . . . .
H14B H 0.998680 0.219647 0.461698 0.053 Uiso 1 1 calc R . . . .
C15 C 0.9896(5) 0.2125(4) 0.3352(4) 0.0454(17) Uani 1 1 d . . . . .
H15A H 0.991969 0.171817 0.363543 0.055 Uiso 1 1 calc R . . . .
H15B H 1.052298 0.223820 0.328400 0.055 Uiso 1 1 calc R . . . .
C16 C 0.9333(5) 0.2000(4) 0.2658(4) 0.0481(18) Uani 1 1 d . . . . .
H16A H 0.937034 0.238476 0.235046 0.058 Uiso 1 1 calc R . . . .
H16B H 0.956443 0.160791 0.243781 0.058 Uiso 1 1 calc R . . . .
C17 C 0.9656(4) 0.3318(4) 0.3394(4) 0.0418(16) Uani 1 1 d . . . . .
H17A H 0.964944 0.324969 0.289052 0.050 Uiso 1 1 calc R . . . .
H17B H 1.026072 0.349079 0.358690 0.050 Uiso 1 1 calc R . . . .
C18 C 0.8938(4) 0.3829(3) 0.3503(3) 0.0317(13) Uani 1 1 d . . . . .
H18A H 0.899850 0.395259 0.399782 0.038 Uiso 1 1 calc R . . . .
H18B H 0.901943 0.423100 0.323031 0.038 Uiso 1 1 calc R . . . .
C19 C 0.6824(4) 0.5139(3) 0.5251(3) 0.0288(12) Uani 1 1 d . . . . .
C20 C 0.7271(4) 0.5368(3) 0.5886(3) 0.0351(14) Uani 1 1 d . . . . .
H20 H 0.692922 0.544952 0.625199 0.042 Uiso 1 1 calc R . . . .
C21 C 0.8191(4) 0.5477(3) 0.5994(3) 0.0369(14) Uani 1 1 d . . . . .
H21 H 0.847681 0.561846 0.643641 0.044 Uiso 1 1 calc R . . . .
C22 C 0.8707(4) 0.5384(3) 0.5463(3) 0.0342(14) Uani 1 1 d . . . . .
H22 H 0.934076 0.546790 0.553578 0.041 Uiso 1 1 calc R . . . .
C23 C 0.8289(4) 0.5170(3) 0.4837(3) 0.0310(13) Uani 1 1 d . . . . .
H23 H 0.863826 0.511815 0.447006 0.037 Uiso 1 1 calc R . . . .
C24 C 0.7363(4) 0.5022(3) 0.4716(3) 0.0274(12) Uani 1 1 d . . . . .
C25 C 0.7002(4) 0.4770(3) 0.4031(3) 0.0275(12) Uani 1 1 d . . . . .
H25 H 0.735253 0.483112 0.366545 0.033 Uiso 1 1 calc R . . . .
C26 C 0.5133(4) 0.4157(3) 0.3075(3) 0.0281(12) Uani 1 1 d . . . . .
C27 C 0.4759(4) 0.3899(3) 0.2379(3) 0.0325(13) Uani 1 1 d . . . . .
C28 C 0.3828(5) 0.3808(4) 0.2202(4) 0.0423(16) Uani 1 1 d . . . . .
H28 H 0.341732 0.391992 0.251352 0.051 Uiso 1 1 calc R . . . .
C29 C 0.3524(5) 0.3548(4) 0.1553(4) 0.054(2) Uani 1 1 d . . . . .
H29 H 0.289342 0.348943 0.140877 0.065 Uiso 1 1 calc R . . . .
C30 C 0.4124(5) 0.3378(4) 0.1124(4) 0.0484(18) Uani 1 1 d . . . . .
H30 H 0.391922 0.318670 0.068528 0.058 Uiso 1 1 calc R . . . .
C31 C 0.5044(5) 0.3486(3) 0.1335(3) 0.0388(15) Uani 1 1 d . . . . .
C32 C 0.5737(5) 0.3333(4) 0.0864(3) 0.0416(16) Uani 1 1 d . . . . .
H32A H 0.551251 0.296341 0.055443 0.050 Uiso 1 1 calc R . . . .
H32B H 0.580541 0.372344 0.057009 0.050 Uiso 1 1 calc R . . . .
C33 C 0.7317(5) 0.3270(4) 0.0782(3) 0.0414(16) Uani 1 1 d . . . . .
H33A H 0.720979 0.370607 0.055607 0.050 Uiso 1 1 calc R . . . .
H33B H 0.724968 0.292937 0.041420 0.050 Uiso 1 1 calc R . . . .
C34 C 0.8264(5) 0.3247(4) 0.1163(3) 0.0425(16) Uani 1 1 d . . . . .
H34A H 0.842183 0.279058 0.131458 0.051 Uiso 1 1 calc R . . . .
H34B H 0.869891 0.339566 0.085616 0.051 Uiso 1 1 calc R . . . .
C35 C 0.6650(5) 0.2460(3) 0.1492(4) 0.0398(15) Uani 1 1 d . . . . .
H35A H 0.728262 0.229776 0.154536 0.048 Uiso 1 1 calc R . . . .
H35B H 0.628435 0.218338 0.113869 0.048 Uiso 1 1 calc R . . . .
C36 C 0.6292(5) 0.2382(3) 0.2173(3) 0.0365(14) Uani 1 1 d . . . . .
H36A H 0.563712 0.248800 0.211202 0.044 Uiso 1 1 calc R . . . .
H36B H 0.637000 0.191931 0.233420 0.044 Uiso 1 1 calc R . . . .
C40 C 0.6840(6) 0.5175(4) 0.1266(4) 0.054(2) Uani 1 1 d . . . . .
C41 C 0.7477(7) 0.5578(4) 0.1668(4) 0.070(3) Uani 1 1 d . . . . .
H41 H 0.760207 0.600304 0.149957 0.084 Uiso 1 1 calc R . . . .
C42 C 0.7926(5) 0.5375(4) 0.2299(4) 0.0466(17) Uani 1 1 d . . . . .
C37 C 0.6789(6) 0.1020(4) 0.3740(5) 0.063(2) Uani 1 1 d . . . . .
C38 C 0.7516(7) 0.0700(4) 0.4107(6) 0.078(3) Uani 1 1 d . . . . .
H38 H 0.747292 0.024037 0.419224 0.094 Uiso 1 1 calc R . . . .
C39 C 0.8300(7) 0.1023(5) 0.4355(5) 0.066(3) Uani 1 1 d . . . . .
C43 C 0.5153(7) 0.4084(5) 0.6459(5) 0.046(2) Uani 0.738(6) 1 d D U P B 3
H43A H 0.574770 0.428349 0.643939 0.070 Uiso 0.738(6) 1 calc GR . P B 3
H43B H 0.521432 0.372897 0.680324 0.070 Uiso 0.738(6) 1 calc GR . P B 3
H43C H 0.473636 0.442058 0.658846 0.070 Uiso 0.738(6) 1 calc GR . P B 3
C43A C 0.4210(17) 0.3775(14) 0.6286(12) 0.046(2) Uani 0.262(6) 1 d D . P B 4
H43D H 0.362570 0.396187 0.608320 0.070 Uiso 0.262(6) 1 calc GR . P B 4
H43E H 0.444073 0.401587 0.671097 0.070 Uiso 0.262(6) 1 calc GR . P B 4
H43F H 0.413179 0.330870 0.639615 0.070 Uiso 0.262(6) 1 calc GR . P B 4
O14 O 0.2094(8) 0.4738(7) 0.2359(6) 0.152(5) Uani 1 1 d . . . . .
O15 O 0.0935(9) 0.5379(6) 0.2200(8) 0.181(6) Uani 1 1 d . . . . .
O16 O 0.2213(9) 0.5726(5) 0.2668(5) 0.127(4) Uani 1 1 d . . . . .
N9 N 0.1690(8) 0.5327(8) 0.2417(6) 0.110(4) Uani 1 1 d . . . . .
O17 O 0.3337(5) 0.3040(5) 0.5585(4) 0.100(3) Uani 1 1 d . . . . .
H17 H 0.344276 0.313447 0.518541 0.150 Uiso 1 1 calc GR . . . .
C44 C 0.2437(9) 0.3113(9) 0.5615(9) 0.138(6) Uani 1 1 d . . . . .
H44A H 0.234570 0.319518 0.609475 0.207 Uiso 1 1 calc GR . . . .
H44B H 0.211552 0.270940 0.544668 0.207 Uiso 1 1 calc GR . . . .
H44C H 0.220173 0.348648 0.532448 0.207 Uiso 1 1 calc GR . . . .

loop_
_atom_site_aniso_label
_atom_site_aniso_U_11
_atom_site_aniso_U_22
_atom_site_aniso_U_33
_atom_site_aniso_U_23
_atom_site_aniso_U_13
_atom_site_aniso_U_12
Dy1 0.02655(14) 0.02656(15) 0.02958(15) -0.00570(11) 0.00628(11) 0.00113(11)
Dy3 0.03256(15) 0.02377(15) 0.02335(14) -0.00430(10) 0.00230(11) -0.00054(11)
Dy2 0.03041(15) 0.02426(15) 0.02900(15) -0.00184(11) 0.00458(11) 0.00503(11)
F1 0.119(6) 0.081(5) 0.197(8) 0.010(5) 0.033(6) -0.032(5)
F2 0.113(6) 0.055(4) 0.174(8) 0.019(5) 0.024(6) -0.038(4)
F3 0.109(7) 0.083(6) 0.115(7) 0.022(6) -0.017(7) 0.051(6)
F4 0.107(7) 0.084(6) 0.133(7) 0.033(6) -0.017(7) 0.046(6)
F5 0.107(7) 0.077(6) 0.123(7) 0.022(6) -0.013(7) 0.055(6)
F6 0.120(6) 0.075(5) 0.179(8) 0.021(6) 0.013(6) -0.053(4)
F7 0.168(11) 0.079(7) 0.048(6) 0.026(5) -0.026(6) 0.012(7)
F8 0.170(11) 0.080(7) 0.048(6) 0.027(5) -0.031(6) 0.006(7)
F9 0.168(11) 0.085(7) 0.047(6) 0.028(5) -0.023(6) 0.010(7)
F10 0.146(8) 0.076(5) 0.075(6) -0.018(4) -0.007(5) -0.051(6)
F11 0.101(6) 0.061(5) 0.119(7) 0.024(5) -0.009(5) -0.037(4)
F12 0.076(5) 0.071(5) 0.146(8) 0.003(5) -0.027(5) -0.030(4)
O1 0.036(2) 0.039(3) 0.053(3) -0.014(2) 0.014(2) -0.002(2)
O2 0.037(2) 0.030(2) 0.026(2) -0.0039(17) 0.0090(17) 0.0016(18)
O3 0.040(2) 0.039(3) 0.046(3) -0.013(2) 0.008(2) 0.012(2)
O4 0.029(2) 0.023(2) 0.029(2) -0.0037(17) 0.0033(16) -0.0019(16)
O5 0.0268(19) 0.033(2) 0.032(2) -0.0118(18) 0.0047(17) 0.0031(17)
O6 0.028(2) 0.035(2) 0.037(2) -0.0083(19) 0.0039(18) 0.0013(18)
O7 0.039(2) 0.045(3) 0.034(2) -0.012(2) 0.0118(19) -0.008(2)
O8 0.034(2) 0.020(2) 0.029(2) -0.0073(16) 0.0017(17) -0.0019(17)
O11 0.055(3) 0.033(2) 0.029(2) 0.0003(19) -0.001(2) -0.002(2)
O12 0.040(2) 0.027(2) 0.030(2) -0.0016(18) 0.0026(18) -0.0033(18)
O9 0.048(3) 0.022(2) 0.050(3) 0.004(2) 0.013(2) 0.0034(19)
O10 0.060(3) 0.034(3) 0.045(3) 0.003(2) 0.005(2) 0.014(2)
O13 0.052(3) 0.057(3) 0.039(3) 0.003(2) 0.020(2) 0.002(2)
N1 0.031(2) 0.026(3) 0.034(3) -0.003(2) 0.008(2) 0.000(2)
N2 0.027(2) 0.025(2) 0.028(2) 0.003(2) 0.0063(19) 0.0011(19)
N3 0.032(3) 0.031(3) 0.027(2) 0.000(2) 0.003(2) 0.003(2)
N4 0.030(3) 0.042(3) 0.038(3) -0.008(3) 0.008(2) 0.007(2)
N5 0.029(2) 0.020(2) 0.024(2) -0.0044(19) 0.0001(19) 0.0032(19)
N6 0.030(2) 0.021(2) 0.022(2) -0.0043(19) 0.0013(19) 0.0035(19)
N7 0.042(3) 0.027(3) 0.028(3) -0.006(2) -0.001(2) -0.002(2)
N8 0.043(3) 0.032(3) 0.027(3) -0.005(2) 0.004(2) -0.004(2)
C1 0.036(3) 0.036(4) 0.061(5) -0.014(3) 0.006(3) -0.008(3)
C1A 0.076(6) 0.050(5) 0.050(5) 0.014(4) -0.008(4) -0.014(4)
C1B 0.108(6) 0.080(5) 0.123(7) 0.027(5) -0.013(6) 0.048(5)
C1C 0.167(10) 0.077(6) 0.046(5) 0.028(4) -0.026(5) 0.007(6)
C1D 0.117(6) 0.068(4) 0.183(8) 0.018(5) 0.025(5) -0.037(4)
C2 0.038(4) 0.049(5) 0.085(6) -0.023(4) 0.015(4) -0.008(3)
C3 0.037(4) 0.074(6) 0.088(7) -0.031(5) 0.004(4) -0.014(4)
C4 0.041(4) 0.064(5) 0.083(6) -0.033(5) 0.000(4) -0.012(4)
C5 0.044(4) 0.039(4) 0.066(5) -0.022(4) 0.004(4) -0.010(3)
C6 0.028(3) 0.031(3) 0.058(4) -0.010(3) 0.005(3) -0.005(3)
C7 0.035(3) 0.028(3) 0.040(3) -0.007(3) 0.004(3) 0.000(3)
C8 0.034(3) 0.024(3) 0.026(3) 0.007(2) 0.006(2) 0.004(2)
C9 0.030(3) 0.025(3) 0.028(3) 0.003(2) 0.007(2) 0.003(2)
C10 0.036(3) 0.035(3) 0.028(3) -0.002(3) 0.002(2) 0.005(3)
C11 0.044(4) 0.048(4) 0.032(3) -0.004(3) -0.003(3) 0.000(3)
C12 0.032(3) 0.051(4) 0.035(3) 0.008(3) -0.006(3) 0.005(3)
C13 0.033(3) 0.043(4) 0.033(3) 0.000(3) 0.001(3) 0.006(3)
C14 0.030(3) 0.059(5) 0.043(4) -0.001(3) 0.002(3) 0.009(3)
C15 0.037(3) 0.048(4) 0.054(4) -0.009(3) 0.017(3) 0.010(3)
C16 0.043(4) 0.051(4) 0.054(4) -0.014(4) 0.019(3) 0.005(3)
C17 0.033(3) 0.048(4) 0.047(4) -0.005(3) 0.012(3) -0.004(3)
C18 0.026(3) 0.034(3) 0.033(3) -0.001(3) -0.001(2) -0.004(2)
C19 0.026(3) 0.027(3) 0.033(3) -0.004(2) 0.001(2) 0.004(2)
C20 0.030(3) 0.042(4) 0.033(3) -0.012(3) 0.005(2) 0.002(3)
C21 0.039(3) 0.041(4) 0.030(3) -0.012(3) 0.000(3) -0.004(3)
C22 0.029(3) 0.034(3) 0.038(3) -0.008(3) -0.001(3) -0.005(3)
C23 0.032(3) 0.029(3) 0.032(3) -0.004(3) 0.005(2) -0.002(2)
C24 0.030(3) 0.024(3) 0.027(3) -0.002(2) -0.001(2) 0.003(2)
C25 0.031(3) 0.025(3) 0.027(3) -0.002(2) 0.007(2) 0.002(2)
C26 0.029(3) 0.025(3) 0.030(3) -0.003(2) 0.002(2) 0.002(2)
C27 0.035(3) 0.029(3) 0.033(3) -0.005(3) 0.000(3) 0.004(3)
C28 0.035(3) 0.050(4) 0.040(4) -0.006(3) 0.000(3) 0.002(3)
C29 0.040(4) 0.062(5) 0.056(5) -0.014(4) -0.012(3) -0.009(4)
C30 0.051(4) 0.051(4) 0.039(4) -0.009(3) -0.006(3) -0.005(4)
C31 0.043(4) 0.040(4) 0.030(3) -0.002(3) -0.004(3) -0.003(3)
C32 0.052(4) 0.050(4) 0.023(3) -0.010(3) 0.005(3) -0.003(3)
C33 0.058(4) 0.040(4) 0.027(3) -0.010(3) 0.012(3) -0.004(3)
C34 0.055(4) 0.042(4) 0.033(3) -0.005(3) 0.015(3) -0.003(3)
C35 0.053(4) 0.027(3) 0.039(4) -0.011(3) 0.008(3) -0.003(3)
C36 0.040(3) 0.028(3) 0.040(4) -0.006(3) 0.000(3) -0.004(3)
C40 0.085(6) 0.037(4) 0.039(4) 0.012(3) 0.000(4) 0.007(4)
C41 0.108(7) 0.046(5) 0.046(4) 0.024(4) -0.023(5) -0.029(5)
C42 0.056(4) 0.038(4) 0.045(4) 0.008(3) 0.005(3) -0.008(3)
C37 0.072(6) 0.032(4) 0.093(7) 0.004(4) 0.038(5) 0.001(4)
C38 0.075(6) 0.030(4) 0.132(10) 0.027(5) 0.026(6) 0.014(4)
C39 0.079(6) 0.054(5) 0.070(6) 0.018(4) 0.025(5) 0.032(5)
C43 0.061(6) 0.037(5) 0.038(4) 0.007(4) -0.002(4) 0.005(4)
C43A 0.061(6) 0.037(5) 0.038(4) 0.007(4) -0.002(4) 0.005(4)
O14 0.158(10) 0.178(12) 0.126(9) 0.021(8) 0.040(7) 0.087(9)
O15 0.122(9) 0.144(10) 0.259(16) -0.046(10) -0.035(10) 0.063(8)
O16 0.162(10) 0.108(7) 0.105(7) 0.013(6) -0.003(7) -0.036(7)
N9 0.066(6) 0.164(13) 0.099(8) 0.008(8) 0.011(6) -0.010(8)
O17 0.081(5) 0.125(7) 0.096(6) 0.020(5) 0.018(4) -0.017(5)
C44 0.083(9) 0.175(17) 0.160(15) 0.057(13) 0.036(9) 0.045(10)

loop_
_atom_type_symbol
_atom_type_description
_atom_type_scat_dispersion_real
_atom_type_scat_dispersion_imag
_atom_type_scat_source
C C 0.0033 0.0016 'International Tables Vol C Tables 4.2.6.8 and 6.1.1.4'
H H 0.0000 0.0000 'International Tables Vol C Tables 4.2.6.8 and 6.1.1.4'
Dy Dy -0.1892 4.4098 'International Tables Vol C Tables 4.2.6.8 and 6.1.1.4'
F F 0.0171 0.0103 'International Tables Vol C Tables 4.2.6.8 and 6.1.1.4'
N N 0.0061 0.0033 'International Tables Vol C Tables 4.2.6.8 and 6.1.1.4'
O O 0.0106 0.0060 'International Tables Vol C Tables 4.2.6.8 and 6.1.1.4'

loop_
_geom_angle_atom_site_label_1
_geom_angle_atom_site_label_2
_geom_angle_atom_site_label_3
_geom_angle
_geom_angle_site_symmetry_1
_geom_angle_site_symmetry_3
_geom_angle_publ_flag
O1 Dy1 O2 115.26(16) . . ?
O1 Dy1 O5 157.31(15) . . ?
O1 Dy1 O5 89.92(15) . 3_666 ?
O1 Dy1 O6 76.15(17) . . ?
O1 Dy1 O13 75.22(18) . . ?
O1 Dy1 N1 71.05(16) . . ?
O1 Dy1 N5 129.40(16) . . ?
O2 Dy1 O5 138.19(14) . 3_666 ?
O2 Dy1 O5 75.09(14) . . ?
O2 Dy1 O6 131.89(14) . . ?
O2 Dy1 O13 75.60(16) . . ?
O2 Dy1 N1 63.18(15) . . ?
O2 Dy1 N5 77.70(14) . . ?
O5 Dy1 O5 71.07(15) . 3_666 ?
O5 Dy1 O13 79.91(16) 3_666 . ?
O5 Dy1 O13 88.96(16) . . ?
O5 Dy1 N1 129.88(15) . . ?
O5 Dy1 N1 157.70(15) 3_666 . ?
O5 Dy1 N5 112.65(15) 3_666 . ?
O5 Dy1 N5 71.23(14) . . ?
O6 Dy1 O5 84.61(14) . 3_666 ?
O6 Dy1 O5 112.98(15) . . ?
O6 Dy1 O13 147.30(16) . . ?
O6 Dy1 N1 79.71(15) . . ?
O6 Dy1 N5 62.61(14) . . ?
O13 Dy1 N1 105.28(17) . . ?
O13 Dy1 N5 150.08(16) . . ?
N1 Dy1 N5 73.76(15) . . ?
O4 Dy3 O7 81.22(15) . . ?
O4 Dy3 O11 147.75(15) . . ?
O4 Dy3 O12 78.37(14) . . ?
O4 Dy3 N6 88.68(14) . . ?
O4 Dy3 N7 138.46(16) . . ?
O4 Dy3 N8 123.62(15) . . ?
O7 Dy3 N6 163.25(15) . . ?
O7 Dy3 N7 130.58(16) . . ?
O7 Dy3 N8 66.67(16) . . ?
O8 Dy3 O4 69.34(14) . . ?
O8 Dy3 O7 99.03(15) . . ?
O8 Dy3 O11 140.98(14) . . ?
O8 Dy3 O12 147.47(14) . . ?
O8 Dy3 N6 89.75(15) . . ?
O8 Dy3 N7 78.53(16) . . ?
O8 Dy3 N8 71.52(15) . . ?
O11 Dy3 O7 82.36(17) . . ?
O11 Dy3 N6 99.78(16) . . ?
O11 Dy3 N7 71.78(17) . . ?
O11 Dy3 N8 73.51(16) . . ?
O12 Dy3 O7 79.36(15) . . ?
O12 Dy3 O11 71.42(15) . . ?
O12 Dy3 N6 85.55(15) . . ?
O12 Dy3 N7 127.15(16) . . ?
O12 Dy3 N8 133.61(16) . . ?
N6 Dy3 N7 65.03(16) . . ?
N6 Dy3 N8 129.96(16) . . ?
N7 Dy3 N8 65.90(17) . . ?
O3 Dy2 N2 162.71(16) . . ?
O3 Dy2 N3 130.99(16) . . ?
O3 Dy2 N4 67.90(17) . . ?
O4 Dy2 O3 99.44(16) . . ?
O4 Dy2 O8 69.57(14) . . ?
O4 Dy2 O9 148.61(15) . . ?
O4 Dy2 O10 140.37(16) . . ?
O4 Dy2 N2 89.20(15) . . ?
O4 Dy2 N3 78.56(15) . . ?
O4 Dy2 N4 70.73(16) . . ?
O8 Dy2 O3 80.88(15) . . ?
O8 Dy2 O9 79.60(15) . . ?
O8 Dy2 O10 146.59(16) . . ?
O8 Dy2 N2 88.26(15) . . ?
O8 Dy2 N3 138.73(15) . . ?
O8 Dy2 N4 123.52(16) . . ?
O9 Dy2 O3 80.89(17) . . ?
O9 Dy2 O10 70.86(17) . . ?
O9 Dy2 N2 83.96(16) . . ?
O9 Dy2 N3 124.83(17) . . ?
O9 Dy2 N4 135.18(17) . . ?
O10 Dy2 O3 79.39(17) . . ?
O10 Dy2 N2 103.43(16) . . ?
O10 Dy2 N3 73.38(17) . . ?
O10 Dy2 N4 72.36(18) . . ?
N2 Dy2 N3 65.26(16) . . ?
N2 Dy2 N4 129.35(16) . . ?
N3 Dy2 N4 65.36(16) . . ?
C1 O1 Dy1 129.1(4) . . ?
C8 O2 Dy1 118.7(4) . . ?
Dy2 O3 H3 119(6) . . ?
C16 O3 Dy2 120.0(4) . . ?
C16 O3 H3 111(6) . . ?
Dy2 O4 Dy3 110.01(16) . . ?
C18 O4 Dy3 127.9(4) . . ?
C18 O4 Dy2 119.2(3) . . ?
Dy1 O5 Dy1 108.93(15) . 3_666 ?
C19 O5 Dy1 126.4(3) . . ?
C19 O5 Dy1 124.2(3) . 3_666 ?
C26 O6 Dy1 117.9(4) . . ?
Dy3 O7 H7 126.9 . . ?
C34 O7 Dy3 122.7(4) . . ?
C34 O7 H7 109.5 . . ?
Dy3 O8 Dy2 110.97(16) . . ?
C36 O8 Dy3 118.3(4) . . ?
C36 O8 Dy2 126.9(4) . . ?
C40 O11 Dy3 137.3(5) . . ?
C42 O12 Dy3 137.2(4) . . ?
C37 O9 Dy2 138.1(6) . . ?
C39 O10 Dy2 134.8(6) . . ?
Dy1 O13 H13A 99.5 . . ?
Dy1 O13 H13 104.7 . . ?
C43 O13 Dy1 130.7(6) . . ?
C43 O13 H13 104.5 . . ?
C43A O13 Dy1 149.8(12) . . ?
C43A O13 H13A 98.7 . . ?
N2 N1 Dy1 115.1(3) . . ?
C7 N1 Dy1 129.0(4) . . ?
C7 N1 N2 115.5(5) . . ?
N1 N2 Dy2 129.6(3) . . ?
C8 N2 Dy2 120.1(4) . . ?
C8 N2 N1 108.2(5) . . ?
C9 N3 Dy2 119.3(4) . . ?
C13 N3 Dy2 121.9(4) . . ?
C13 N3 C9 118.1(5) . . ?
C14 N4 Dy2 110.3(4) . . ?
C14 N4 C15 109.0(5) . . ?
C14 N4 C17 111.5(6) . . ?
C15 N4 Dy2 109.1(4) . . ?
C15 N4 C17 110.6(5) . . ?
C17 N4 Dy2 106.3(4) . . ?
N6 N5 Dy1 115.3(3) . . ?
C25 N5 Dy1 130.3(4) . . ?
C25 N5 N6 114.3(5) . . ?
N5 N6 Dy3 130.1(3) . . ?
C26 N6 Dy3 120.1(4) . . ?
C26 N6 N5 107.6(4) . . ?
C27 N7 Dy3 120.0(4) . . ?
C27 N7 C31 118.7(6) . . ?
C31 N7 Dy3 121.1(4) . . ?
C32 N8 Dy3 111.5(4) . . ?
C32 N8 C33 108.1(5) . . ?
C32 N8 C35 111.8(5) . . ?
C33 N8 Dy3 109.4(4) . . ?
C33 N8 C35 111.0(5) . . ?
C35 N8 Dy3 105.0(4) . . ?
O1 C1 C2 120.8(6) . . ?
O1 C1 C6 122.3(6) . . ?
C2 C1 C6 116.9(6) . . ?
F10 C1A C42 109.0(7) . . ?
F11 C1A F10 107.0(8) . . ?
F11 C1A F12 111.6(8) . . ?
F11 C1A C42 113.4(7) . . ?
F12 C1A F10 106.4(8) . . ?
F12 C1A C42 109.1(7) . . ?
H1AA C1A H1AB 109.5 . . ?
H1AA C1A H1AC 109.5 . . ?
H1AB C1A H1AC 109.4 . . ?
C42 C1A H1AA 110.3 . . ?
C42 C1A H1AB 109.7 . . ?
C42 C1A H1AC 108.5 . . ?
F3 C1B F5 103.3(12) . . ?
F3 C1B C39 108.0(12) . . ?
F4 C1B F3 112.9(15) . . ?
F4 C1B F5 108.6(13) . . ?
F4 C1B C39 111.4(12) . . ?
F5 C1B C39 112.3(12) . . ?
H1BA C1B H1BB 110.1 . . ?
H1BA C1B H1BC 107.9 . . ?
H1BB C1B H1BC 110.4 . . ?
C39 C1B H1BA 111.8 . . ?
C39 C1B H1BB 105.5 . . ?
C39 C1B H1BC 111.2 . . ?
F7 C1C F9 97.6(13) . . ?
F7 C1C C40 116.5(13) . . ?
F8 C1C F7 110.8(15) . . ?
F8 C1C F9 99.5(14) . . ?
F8 C1C C40 116.7(13) . . ?
F9 C1C C40 112.8(13) . . ?
H1CA C1C H1CB 109.5 . . ?
H1CA C1C H1CC 109.5 . . ?
H1CB C1C H1CC 109.4 . . ?
C40 C1C H1CA 109.7 . . ?
C40 C1C H1CB 109.1 . . ?
C40 C1C H1CC 109.6 . . ?
F1 C1D C37 108.6(11) . . ?
F2 C1D F1 103.3(12) . . ?
F2 C1D C37 118.5(13) . . ?
F6 C1D F1 108.7(15) . . ?
F6 C1D F2 110.4(13) . . ?
F6 C1D C37 106.9(12) . . ?
H1DA C1D H1DB 109.5 . . ?
H1DA C1D H1DC 109.5 . . ?
H1DB C1D H1DC 109.5 . . ?
C37 C1D H1DA 109.5 . . ?
C37 C1D H1DB 110.9 . . ?
C37 C1D H1DC 108.0 . . ?
C1 C2 H2 119.1 . . ?
C3 C2 C1 121.8(7) . . ?
C3 C2 H2 119.1 . . ?
C2 C3 H3A 119.6 . . ?
C2 C3 C4 120.8(8) . . ?
C4 C3 H3A 119.6 . . ?
C3 C4 H4 120.5 . . ?
C5 C4 C3 119.1(8) . . ?
C5 C4 H4 120.5 . . ?
C4 C5 H5 119.0 . . ?
C4 C5 C6 122.0(7) . . ?
C6 C5 H5 119.0 . . ?
C1 C6 C7 123.6(6) . . ?
C5 C6 C1 119.2(6) . . ?
C5 C6 C7 117.1(6) . . ?
N1 C7 C6 123.7(6) . . ?
N1 C7 H7A 118.2 . . ?
C6 C7 H7A 118.2 . . ?
O2 C8 N2 125.6(5) . . ?
O2 C8 C9 117.5(5) . . ?
N2 C8 C9 116.9(5) . . ?
N3 C9 C8 117.0(5) . . ?
N3 C9 C10 122.8(5) . . ?
C10 C9 C8 120.2(5) . . ?
C9 C10 H10 120.9 . . ?
C9 C10 C11 118.2(6) . . ?
C11 C10 H10 120.9 . . ?
C10 C11 H11 120.3 . . ?
C12 C11 C10 119.5(6) . . ?
C12 C11 H11 120.3 . . ?
C11 C12 H12 120.4 . . ?
C11 C12 C13 119.2(6) . . ?
C13 C12 H12 120.4 . . ?
N3 C13 C12 122.2(6) . . ?
N3 C13 C14 115.8(6) . . ?
C12 C13 C14 122.0(6) . . ?
N4 C14 C13 112.8(5) . . ?
N4 C14 H14A 109.0 . . ?
N4 C14 H14B 109.0 . . ?
C13 C14 H14A 109.0 . . ?
C13 C14 H14B 109.0 . . ?
H14A C14 H14B 107.8 . . ?
N4 C15 H15A 109.4 . . ?
N4 C15 H15B 109.4 . . ?
N4 C15 C16 111.1(6) . . ?
H15A C15 H15B 108.0 . . ?
C16 C15 H15A 109.4 . . ?
C16 C15 H15B 109.4 . . ?
O3 C16 C15 108.9(6) . . ?
O3 C16 H16A 109.9 . . ?
O3 C16 H16B 109.9 . . ?
C15 C16 H16A 109.9 . . ?
C15 C16 H16B 109.9 . . ?
H16A C16 H16B 108.3 . . ?
N4 C17 H17A 109.0 . . ?
N4 C17 H17B 109.0 . . ?
N4 C17 C18 112.7(5) . . ?
H17A C17 H17B 107.8 . . ?
C18 C17 H17A 109.0 . . ?
C18 C17 H17B 109.0 . . ?
O4 C18 C17 108.9(5) . . ?
O4 C18 H18A 109.9 . . ?
O4 C18 H18B 109.9 . . ?
C17 C18 H18A 109.9 . . ?
C17 C18 H18B 109.9 . . ?
H18A C18 H18B 108.3 . . ?
O5 C19 C20 120.3(5) . . ?
O5 C19 C24 122.5(5) . . ?
C20 C19 C24 117.2(5) . . ?
C19 C20 H20 119.1 . . ?
C21 C20 C19 121.8(6) . . ?
C21 C20 H20 119.1 . . ?
C20 C21 H21 119.7 . . ?
C20 C21 C22 120.7(6) . . ?
C22 C21 H21 119.7 . . ?
C21 C22 H22 120.6 . . ?
C23 C22 C21 118.8(6) . . ?
C23 C22 H22 120.6 . . ?
C22 C23 H23 118.9 . . ?
C22 C23 C24 122.3(6) . . ?
C24 C23 H23 118.9 . . ?
C19 C24 C25 123.8(5) . . ?
C23 C24 C19 119.1(5) . . ?
C23 C24 C25 117.1(5) . . ?
N5 C25 C24 123.7(5) . . ?
N5 C25 H25 118.1 . . ?
C24 C25 H25 118.1 . . ?
O6 C26 N6 125.7(5) . . ?
O6 C26 C27 117.4(5) . . ?
N6 C26 C27 116.9(5) . . ?
N7 C27 C26 117.0(5) . . ?
N7 C27 C28 122.8(6) . . ?
C28 C27 C26 120.2(6) . . ?
C27 C28 H28 121.3 . . ?
C29 C28 C27 117.4(7) . . ?
C29 C28 H28 121.3 . . ?
C28 C29 H29 119.9 . . ?
C30 C29 C28 120.3(7) . . ?
C30 C29 H29 119.9 . . ?
C29 C30 H30 120.4 . . ?
C29 C30 C31 119.2(7) . . ?
C31 C30 H30 120.4 . . ?
N7 C31 C30 121.7(7) . . ?
N7 C31 C32 117.0(6) . . ?
C30 C31 C32 121.3(6) . . ?
N8 C32 C31 112.9(5) . . ?
N8 C32 H32A 109.0 . . ?
N8 C32 H32B 109.0 . . ?
C31 C32 H32A 109.0 . . ?
C31 C32 H32B 109.0 . . ?
H32A C32 H32B 107.8 . . ?
N8 C33 H33A 109.1 . . ?
N8 C33 H33B 109.1 . . ?
N8 C33 C34 112.4(5) . . ?
H33A C33 H33B 107.9 . . ?
C34 C33 H33A 109.1 . . ?
C34 C33 H33B 109.1 . . ?
O7 C34 C33 108.0(6) . . ?
O7 C34 H34A 110.1 . . ?
O7 C34 H34B 110.1 . . ?
C33 C34 H34A 110.1 . . ?
C33 C34 H34B 110.1 . . ?
H34A C34 H34B 108.4 . . ?
N8 C35 H35A 109.0 . . ?
N8 C35 H35B 109.0 . . ?
N8 C35 C36 113.0(5) . . ?
H35A C35 H35B 107.8 . . ?
C36 C35 H35A 109.0 . . ?
C36 C35 H35B 109.0 . . ?
O8 C36 C35 109.6(5) . . ?
O8 C36 H36A 109.8 . . ?
O8 C36 H36B 109.8 . . ?
C35 C36 H36A 109.8 . . ?
C35 C36 H36B 109.8 . . ?
H36A C36 H36B 108.2 . . ?
O11 C40 C1C 118.9(8) . . ?
O11 C40 C41 125.1(7) . . ?
C41 C40 C1C 116.1(8) . . ?
C40 C41 H41 119.0 . . ?
C42 C41 C40 121.9(7) . . ?
C42 C41 H41 119.0 . . ?
O12 C42 C1A 113.1(6) . . ?
O12 C42 C41 126.8(7) . . ?
C41 C42 C1A 120.1(7) . . ?
O9 C37 C1D 119.0(9) . . ?
O9 C37 C38 125.7(9) . . ?
C38 C37 C1D 115.1(9) . . ?
C37 C38 H38 119.0 . . ?
C39 C38 C37 122.0(8) . . ?
C39 C38 H38 119.0 . . ?
O10 C39 C1B 117.8(10) . . ?
O10 C39 C38 126.9(8) . . ?
C38 C39 C1B 115.3(9) . . ?
O13 C43 H43A 109.5 . . ?
O13 C43 H43B 109.5 . . ?
O13 C43 H43C 109.5 . . ?
H43A C43 H43B 109.5 . . ?
H43A C43 H43C 109.5 . . ?
H43B C43 H43C 109.5 . . ?
O13 C43A H43D 109.5 . . ?
O13 C43A H43E 109.5 . . ?
O13 C43A H43F 109.5 . . ?
H43D C43A H43E 109.5 . . ?
H43D C43A H43F 109.5 . . ?
H43E C43A H43F 109.5 . . ?
O15 N9 O14 118.4(15) . . ?
O15 N9 O16 130.2(18) . . ?
O16 N9 O14 111.3(12) . . ?
C44 O17 H17 109.5 . . ?
O17 C44 H44A 109.5 . . ?
O17 C44 H44B 109.5 . . ?
O17 C44 H44C 109.5 . . ?
H44A C44 H44B 109.5 . . ?
H44A C44 H44C 109.5 . . ?
H44B C44 H44C 109.5 . . ?

loop_
_geom_bond_atom_site_label_1
_geom_bond_atom_site_label_2
_geom_bond_distance
_geom_bond_site_symmetry_2
_geom_bond_publ_flag
Dy1 O1 2.278(5) . ?
Dy1 O2 2.311(4) . ?
Dy1 O5 2.362(4) 3_666 ?
Dy1 O5 2.345(4) . ?
Dy1 O6 2.331(4) . ?
Dy1 O13 2.412(5) . ?
Dy1 N1 2.507(5) . ?
Dy1 N5 2.512(5) . ?
Dy3 O4 2.303(4) . ?
Dy3 O7 2.422(4) . ?
Dy3 O8 2.267(4) . ?
Dy3 O11 2.369(4) . ?
Dy3 O12 2.314(4) . ?
Dy3 N6 2.504(5) . ?
Dy3 N7 2.509(5) . ?
Dy3 N8 2.597(5) . ?
Dy2 O3 2.413(4) . ?
Dy2 O4 2.274(4) . ?
Dy2 O8 2.283(4) . ?
Dy2 O9 2.334(4) . ?
Dy2 O10 2.366(5) . ?
Dy2 N2 2.503(5) . ?
Dy2 N3 2.513(5) . ?
Dy2 N4 2.605(5) . ?
F1 C1D 1.335(13) . ?
F2 C1D 1.285(12) . ?
F3 C1B 1.252(15) . ?
F4 C1B 1.213(15) . ?
F5 C1B 1.319(15) . ?
F6 C1D 1.193(13) . ?
F7 C1C 1.266(18) . ?
F8 C1C 1.212(18) . ?
F9 C1C 1.309(19) . ?
F10 C1A 1.319(10) . ?
F11 C1A 1.266(9) . ?
F12 C1A 1.312(10) . ?
O1 C1 1.328(8) . ?
O2 C8 1.269(7) . ?
O3 H3 0.88(9) . ?
O3 C16 1.448(8) . ?
O4 C18 1.420(7) . ?
O5 C19 1.343(7) . ?
O6 C26 1.272(7) . ?
O7 H7 0.8400 . ?
O7 C34 1.434(8) . ?
O8 C36 1.423(7) . ?
O11 C40 1.242(9) . ?
O12 C42 1.263(8) . ?
O9 C37 1.262(9) . ?
O10 C39 1.274(11) . ?
O13 H13A 0.8704 . ?
O13 H13 0.8702 . ?
O13 C43 1.372(10) . ?
O13 C43A 1.376(18) . ?
N1 N2 1.415(7) . ?
N1 C7 1.291(8) . ?
N2 C8 1.330(8) . ?
N3 C9 1.353(7) . ?
N3 C13 1.325(8) . ?
N4 C14 1.473(9) . ?
N4 C15 1.485(8) . ?
N4 C17 1.491(9) . ?
N5 N6 1.421(6) . ?
N5 C25 1.282(7) . ?
N6 C26 1.327(7) . ?
N7 C27 1.332(8) . ?
N7 C31 1.339(8) . ?
N8 C32 1.469(9) . ?
N8 C33 1.480(8) . ?
N8 C35 1.492(8) . ?
C1 C2 1.409(10) . ?
C1 C6 1.417(10) . ?
C1A H1AA 0.9801 . ?
C1A H1AB 0.9799 . ?
C1A H1AC 0.9801 . ?
C1A C42 1.505(11) . ?
C1B H1BA 0.9914 . ?
C1B H1BB 0.9619 . ?
C1B H1BC 0.9874 . ?
C1B C39 1.500(14) . ?
C1C H1CA 0.9800 . ?
C1C H1CB 0.9800 . ?
C1C H1CC 0.9803 . ?
C1C C40 1.508(11) . ?
C1D H1DA 0.9800 . ?
C1D H1DB 0.9804 . ?
C1D H1DC 0.9802 . ?
C1D C37 1.419(16) . ?
C2 H2 0.9500 . ?
C2 C3 1.372(12) . ?
C3 H3A 0.9500 . ?
C3 C4 1.380(12) . ?
C4 H4 0.9500 . ?
C4 C5 1.358(11) . ?
C5 H5 0.9500 . ?
C5 C6 1.410(10) . ?
C6 C7 1.444(9) . ?
C7 H7A 0.9500 . ?
C8 C9 1.487(8) . ?
C9 C10 1.375(8) . ?
C10 H10 0.9500 . ?
C10 C11 1.388(9) . ?
C11 H11 0.9500 . ?
C11 C12 1.360(10) . ?
C12 H12 0.9500 . ?
C12 C13 1.397(9) . ?
C13 C14 1.505(9) . ?
C14 H14A 0.9900 . ?
C14 H14B 0.9900 . ?
C15 H15A 0.9900 . ?
C15 H15B 0.9900 . ?
C15 C16 1.509(11) . ?
C16 H16A 0.9900 . ?
C16 H16B 0.9900 . ?
C17 H17A 0.9900 . ?
C17 H17B 0.9900 . ?
C17 C18 1.526(9) . ?
C18 H18A 0.9900 . ?
C18 H18B 0.9900 . ?
C19 C20 1.398(8) . ?
C19 C24 1.426(8) . ?
C20 H20 0.9500 . ?
C20 C21 1.377(9) . ?
C21 H21 0.9500 . ?
C21 C22 1.390(9) . ?
C22 H22 0.9500 . ?
C22 C23 1.359(8) . ?
C23 H23 0.9500 . ?
C23 C24 1.399(8) . ?
C24 C25 1.460(8) . ?
C25 H25 0.9500 . ?
C26 C27 1.487(8) . ?
C27 C28 1.394(9) . ?
C28 H28 0.9500 . ?
C28 C29 1.385(10) . ?
C29 H29 0.9500 . ?
C29 C30 1.354(12) . ?
C30 H30 0.9500 . ?
C30 C31 1.391(10) . ?
C31 C32 1.511(10) . ?
C32 H32A 0.9900 . ?
C32 H32B 0.9900 . ?
C33 H33A 0.9900 . ?
C33 H33B 0.9900 . ?
C33 C34 1.499(10) . ?
C34 H34A 0.9900 . ?
C34 H34B 0.9900 . ?
C35 H35A 0.9900 . ?
C35 H35B 0.9900 . ?
C35 C36 1.510(10) . ?
C36 H36A 0.9900 . ?
C36 H36B 0.9900 . ?
C40 C41 1.404(12) . ?
C41 H41 0.9500 . ?
C41 C42 1.378(10) . ?
C37 C38 1.372(14) . ?
C38 H38 0.9500 . ?
C38 C39 1.364(15) . ?
C43 H43A 0.9800 . ?
C43 H43B 0.9800 . ?
C43 H43C 0.9800 . ?
C43A H43D 0.9800 . ?
C43A H43E 0.9800 . ?
C43A H43F 0.9800 . ?
O14 N9 1.348(17) . ?
O15 N9 1.148(14) . ?
O16 N9 1.179(14) . ?
O17 H17 0.8400 . ?
O17 C44 1.359(14) . ?
C44 H44A 0.9800 . ?
C44 H44B 0.9800 . ?
C44 H44C 0.9800 . ?

loop_
_geom_hbond_atom_site_label_D
_geom_hbond_atom_site_label_H
_geom_hbond_atom_site_label_A
_geom_hbond_distance_DH
_geom_hbond_distance_HA
_geom_hbond_distance_DA
_geom_hbond_angle_DHA
_geom_hbond_site_symmetry_A
_geom_hbond_publ_flag
O3 H3 O16 0.88(9) 1.77(9) 2.628(12) 163(9) 2_645 yes

loop_
_geom_torsion_atom_site_label_1
_geom_torsion_atom_site_label_2
_geom_torsion_atom_site_label_3
_geom_torsion_atom_site_label_4
_geom_torsion
_geom_torsion_site_symmetry_1
_geom_torsion_site_symmetry_2
_geom_torsion_site_symmetry_3
_geom_torsion_site_symmetry_4
_geom_torsion_publ_flag
Dy1 O1 C1 C2 -133.2(7) . . . . ?
Dy1 O1 C1 C6 46.7(10) . . . . ?
Dy1 O2 C8 N2 -26.4(7) . . . . ?
Dy1 O2 C8 C9 152.8(4) . . . . ?
Dy1 O5 C19 C20 56.3(7) 3_666 . . . ?
Dy1 O5 C19 C20 -132.1(5) . . . . ?
Dy1 O5 C19 C24 -122.2(5) 3_666 . . . ?
Dy1 O5 C19 C24 49.4(7) . . . . ?
Dy1 O6 C26 N6 -29.1(8) . . . . ?
Dy1 O6 C26 C27 149.7(4) . . . . ?
Dy1 N1 N2 Dy2 -142.2(3) . . . . ?
Dy1 N1 N2 C8 21.0(5) . . . . ?
Dy1 N1 C7 C6 -6.6(10) . . . . ?
Dy1 N5 N6 Dy3 -140.3(3) . . . . ?
Dy1 N5 N6 C26 22.4(5) . . . . ?
Dy1 N5 C25 C24 -5.3(8) . . . . ?
Dy3 O4 C18 C17 -112.4(5) . . . . ?
Dy3 O7 C34 C33 31.2(7) . . . . ?
Dy3 O8 C36 C35 44.5(6) . . . . ?
Dy3 O11 C40 C1C 175.3(7) . . . . ?
Dy3 O11 C40 C41 -3.8(15) . . . . ?
Dy3 O12 C42 C1A -175.9(5) . . . . ?
Dy3 O12 C42 C41 5.9(14) . . . . ?
Dy3 N6 C26 O6 167.4(5) . . . . ?
Dy3 N6 C26 C27 -11.4(7) . . . . ?
Dy3 N7 C27 C26 2.0(7) . . . . ?
Dy3 N7 C27 C28 -176.2(5) . . . . ?
Dy3 N7 C31 C30 175.7(5) . . . . ?
Dy3 N7 C31 C32 -6.1(8) . . . . ?
Dy3 N8 C32 C31 -38.2(7) . . . . ?
Dy3 N8 C33 C34 45.9(6) . . . . ?
Dy3 N8 C35 C36 36.6(6) . . . . ?
Dy2 O3 C16 C15 37.0(8) . . . . ?
Dy2 O4 C18 C17 46.1(6) . . . . ?
Dy2 O8 C36 C35 -111.3(5) . . . . ?
Dy2 O9 C37 C1D 169.9(8) . . . . ?
Dy2 O9 C37 C38 -3.5(15) . . . . ?
Dy2 O10 C39 C1B 164.0(7) . . . . ?
Dy2 O10 C39 C38 -15.9(15) . . . . ?
Dy2 N2 C8 O2 166.8(4) . . . . ?
Dy2 N2 C8 C9 -12.5(6) . . . . ?
Dy2 N3 C9 C8 5.4(7) . . . . ?
Dy2 N3 C9 C10 -173.9(5) . . . . ?
Dy2 N3 C13 C12 172.4(5) . . . . ?
Dy2 N3 C13 C14 -8.8(8) . . . . ?
Dy2 N4 C14 C13 -41.7(7) . . . . ?
Dy2 N4 C15 C16 44.8(7) . . . . ?
Dy2 N4 C17 C18 34.3(6) . . . . ?
F1 C1D C37 O9 -61.3(15) . . . . ?
F1 C1D C37 C38 112.9(12) . . . . ?
F2 C1D C37 O9 -178.7(11) . . . . ?
F2 C1D C37 C38 -4.5(18) . . . . ?
F3 C1B C39 O10 98.0(13) . . . . ?
F3 C1B C39 C38 -82.0(14) . . . . ?
F4 C1B C39 O10 -26.5(17) . . . . ?
F4 C1B C39 C38 153.4(13) . . . . ?
F5 C1B C39 O10 -148.7(12) . . . . ?
F5 C1B C39 C38 31.2(16) . . . . ?
F6 C1D C37 O9 55.8(16) . . . . ?
F6 C1D C37 C38 -130.0(13) . . . . ?
F7 C1C C40 O11 128.3(15) . . . . ?
F7 C1C C40 C41 -52.5(18) . . . . ?
F8 C1C C40 O11 -6(2) . . . . ?
F8 C1C C40 C41 173.5(16) . . . . ?
F9 C1C C40 O11 -120.0(14) . . . . ?
F9 C1C C40 C41 59.2(16) . . . . ?
F10 C1A C42 O12 -63.9(9) . . . . ?
F10 C1A C42 C41 114.4(10) . . . . ?
F11 C1A C42 O12 177.0(8) . . . . ?
F11 C1A C42 C41 -4.7(13) . . . . ?
F12 C1A C42 O12 51.9(10) . . . . ?
F12 C1A C42 C41 -129.8(10) . . . . ?
O1 C1 C2 C3 178.4(9) . . . . ?
O1 C1 C6 C5 177.2(7) . . . . ?
O1 C1 C6 C7 1.5(12) . . . . ?
O2 C8 C9 N3 -174.7(5) . . . . ?
O2 C8 C9 C10 4.6(8) . . . . ?
O5 C19 C20 C21 -178.6(6) . . . . ?
O5 C19 C24 C23 175.5(5) . . . . ?
O5 C19 C24 C25 -2.8(9) . . . . ?
O6 C26 C27 N7 -172.8(5) . . . . ?
O6 C26 C27 C28 5.5(9) . . . . ?
O11 C40 C41 C42 1.1(17) . . . . ?
O9 C37 C38 C39 7.0(17) . . . . ?
N1 N2 C8 O2 1.7(8) . . . . ?
N1 N2 C8 C9 -177.5(5) . . . . ?
N2 N1 C7 C6 -179.7(6) . . . . ?
N2 C8 C9 N3 4.5(8) . . . . ?
N2 C8 C9 C10 -176.1(6) . . . . ?
N3 C9 C10 C11 2.8(9) . . . . ?
N3 C13 C14 N4 34.9(9) . . . . ?
N4 C15 C16 O3 -54.1(8) . . . . ?
N4 C17 C18 O4 -53.1(7) . . . . ?
N5 N6 C26 O6 2.6(8) . . . . ?
N5 N6 C26 C27 -176.2(5) . . . . ?
N6 N5 C25 C24 179.6(5) . . . . ?
N6 C26 C27 N7 6.1(8) . . . . ?
N6 C26 C27 C28 -175.6(6) . . . . ?
N7 C27 C28 C29 0.0(11) . . . . ?
N7 C31 C32 N8 30.7(9) . . . . ?
N8 C33 C34 O7 -50.6(7) . . . . ?
N8 C35 C36 O8 -54.6(7) . . . . ?
C1 C2 C3 C4 4.7(16) . . . . ?
C1 C6 C7 N1 -19.5(11) . . . . ?
C1C C40 C41 C42 -178.1(10) . . . . ?
C1D C37 C38 C39 -166.7(11) . . . . ?
C2 C1 C6 C5 -2.8(11) . . . . ?
C2 C1 C6 C7 -178.5(7) . . . . ?
C2 C3 C4 C5 -3.2(16) . . . . ?
C3 C4 C5 C6 -1.4(15) . . . . ?
C4 C5 C6 C1 4.4(13) . . . . ?
C4 C5 C6 C7 -179.6(8) . . . . ?
C5 C6 C7 N1 164.8(7) . . . . ?
C6 C1 C2 C3 -1.6(13) . . . . ?
C7 N1 N2 Dy2 31.9(7) . . . . ?
C7 N1 N2 C8 -164.9(5) . . . . ?
C8 C9 C10 C11 -176.6(6) . . . . ?
C9 N3 C13 C12 2.1(10) . . . . ?
C9 N3 C13 C14 -179.1(6) . . . . ?
C9 C10 C11 C12 -0.8(10) . . . . ?
C10 C11 C12 C13 -0.4(11) . . . . ?
C11 C12 C13 N3 -0.3(11) . . . . ?
C11 C12 C13 C14 -179.1(7) . . . . ?
C12 C13 C14 N4 -146.2(7) . . . . ?
C13 N3 C9 C8 176.0(5) . . . . ?
C13 N3 C9 C10 -3.4(9) . . . . ?
C14 N4 C15 C16 165.2(6) . . . . ?
C14 N4 C17 C18 -85.9(6) . . . . ?
C15 N4 C14 C13 -161.4(6) . . . . ?
C15 N4 C17 C18 152.6(6) . . . . ?
C17 N4 C14 C13 76.2(7) . . . . ?
C17 N4 C15 C16 -71.8(7) . . . . ?
C19 C20 C21 C22 2.1(11) . . . . ?
C19 C24 C25 N5 -18.8(9) . . . . ?
C20 C19 C24 C23 -3.0(9) . . . . ?
C20 C19 C24 C25 178.7(6) . . . . ?
C20 C21 C22 C23 -1.2(10) . . . . ?
C21 C22 C23 C24 -1.9(10) . . . . ?
C22 C23 C24 C19 4.1(9) . . . . ?
C22 C23 C24 C25 -177.5(6) . . . . ?
C23 C24 C25 N5 162.9(6) . . . . ?
C24 C19 C20 C21 0.1(10) . . . . ?
C25 N5 N6 Dy3 35.5(6) . . . . ?
C25 N5 N6 C26 -161.8(5) . . . . ?
C26 C27 C28 C29 -178.2(7) . . . . ?
C27 N7 C31 C30 0.7(10) . . . . ?
C27 N7 C31 C32 178.8(6) . . . . ?
C27 C28 C29 C30 1.6(12) . . . . ?
C28 C29 C30 C31 -2.0(13) . . . . ?
C29 C30 C31 N7 0.9(12) . . . . ?
C29 C30 C31 C32 -177.2(7) . . . . ?
C30 C31 C32 N8 -151.2(7) . . . . ?
C31 N7 C27 C26 177.2(6) . . . . ?
C31 N7 C27 C28 -1.1(10) . . . . ?
C32 N8 C33 C34 167.5(6) . . . . ?
C32 N8 C35 C36 -84.5(7) . . . . ?
C33 N8 C32 C31 -158.5(6) . . . . ?
C33 N8 C35 C36 154.8(6) . . . . ?
C35 N8 C32 C31 79.0(7) . . . . ?
C35 N8 C33 C34 -69.5(7) . . . . ?
C40 C41 C42 O12 -2.0(17) . . . . ?
C40 C41 C42 C1A 179.9(9) . . . . ?
C37 C38 C39 O10 2.5(18) . . . . ?
C37 C38 C39 C1B -177.4(10) . . . . ?

loop_
_smtbx_masks_void_nr
_smtbx_masks_void_average_x
_smtbx_masks_void_average_y
_smtbx_masks_void_average_z
_smtbx_masks_void_volume
_smtbx_masks_void_count_electrons
_smtbx_masks_void_content
1 0.111 0.165 0.596 118.6 34.7 '2 CH3OH'
2 0.111 0.335 0.096 118.6 34.7 '2 CH3OH'
3 -0.111 0.665 0.904 118.6 32.9 '2 CH3OH'
4 -0.111 0.835 0.404 118.6 32.9 '2 CH3OH'
